data_7058433
loop_
_publ_author_name
'Wang, Yongsong'
'Zhang, Congcong'
'Zi, Guofu'
'Ding, Wanjian'
'Walter, Marc D.'

_publ_section_title
;
 Preparation of a potassium chloride bridged thorium phosphinidiide
 complex and its reactivity towards small organic molecules
;
_journal_issue 24
_journal_name_full 'New Journal of Chemistry'
_journal_page_first 9527
_journal_paper_doi 10.1039/C9NJ02269D
_journal_volume 43
_journal_year 2019
_chemical_absolute_configuration ad
_chemical_formula_moiety 'C51 H83 P Si2 Th'
_chemical_formula_sum 'C51 H83 P Si2 Th'
_chemical_formula_weight 1015.36
_space_group_crystal_system orthorhombic
_space_group_IT_number 19
_space_group_name_Hall 'P 2ac 2ab'
_space_group_name_H-M_alt 'P 21 21 21'
_symmetry_space_group_name_Hall 'P 2ac 2ab'
_symmetry_space_group_name_H-M 'P 21 21 21'
_atom_sites_solution_hydrogens geom
_audit_creation_date 2017-11-07
_audit_creation_method
;
Olex2 1.2
(compiled 2017.03.28 svn.r3405 for OlexSys, GUI svn.r5337)
;
_audit_update_record
;
2019-03-21 deposited with the CCDC.    2019-05-15 downloaded from the CCDC.
;
_cell_angle_alpha 90
_cell_angle_beta 90
_cell_angle_gamma 90
_cell_formula_units_Z 4
_cell_length_a 10.4933(3)
_cell_length_b 20.1773(5)
_cell_length_c 24.5352(7)
_cell_measurement_reflns_used 11069
_cell_measurement_temperature 100.01(10)
_cell_measurement_theta_max 28.2530
_cell_measurement_theta_min 3.6760
_cell_volume 5194.8(2)
_computing_cell_refinement 'CrysAlisPro 1.171.39.32a (Rigaku OD, 2017)'
_computing_data_collection 'CrysAlisPro 1.171.39.32a (Rigaku OD, 2017)'
_computing_data_reduction 'CrysAlisPro 1.171.39.32a (Rigaku OD, 2017)'
_computing_molecular_graphics 'Olex2 (Dolomanov et al., 2009)'
_computing_publication_material 'Olex2 (Dolomanov et al., 2009)'
_computing_structure_refinement 'ShelXL (Sheldrick, 2015)'
_diffrn_ambient_environment N~2~
_diffrn_ambient_temperature 100.01(10)
_diffrn_detector 'CCD plate'
_diffrn_detector_area_resol_mean 5.3127
_diffrn_detector_type AtlasS2
_diffrn_measured_fraction_theta_full 0.996
_diffrn_measured_fraction_theta_max 0.905
_diffrn_measurement_details
;
List of Runs (angles in degrees, time in seconds):

  # Type    Start    End  Width  t~exp~   \w     \q     \k     \f   Frames
#--------------------------------------------------------------------------
  1  \w      1.00  27.00   1.00   10.00    --  -11.20 -99.00 120.00   26
  2  \w     23.00  49.00   1.00   10.00    --   12.45 -99.00-180.00   26
  3  \w    -11.00  86.00   1.00   10.00    --   12.45  37.00-150.00   97
  4  \w     56.00  88.00   1.00   10.00    --   12.45  19.00 120.00   32
  5  \w     -9.00  71.00   1.00   10.00    --   12.45  37.00 -60.00   80
;
_diffrn_measurement_device 'four-circle diffractometer'
_diffrn_measurement_device_type 'SuperNova, Dual, Cu at home/near, AtlasS2'
_diffrn_measurement_method '\w scans'
_diffrn_orient_matrix_type 'CrysAlisPro convention (1999,Acta A55,543-557)'
_diffrn_orient_matrix_UB_11 -0.0671247000
_diffrn_orient_matrix_UB_12 0.0030335000
_diffrn_orient_matrix_UB_13 -0.0022379000
_diffrn_orient_matrix_UB_21 -0.0065633000
_diffrn_orient_matrix_UB_22 -0.0089722000
_diffrn_orient_matrix_UB_23 0.0278156000
_diffrn_orient_matrix_UB_31 0.0042449000
_diffrn_orient_matrix_UB_32 0.0338639000
_diffrn_orient_matrix_UB_33 0.0075463000
_diffrn_radiation_monochromator mirror
_diffrn_radiation_probe x-ray
_diffrn_radiation_type MoK\a
_diffrn_radiation_wavelength 0.71073
_diffrn_reflns_av_R_equivalents 0.0526
_diffrn_reflns_av_unetI/netI 0.0718
_diffrn_reflns_Laue_measured_fraction_full 0.996
_diffrn_reflns_Laue_measured_fraction_max 0.905
_diffrn_reflns_limit_h_max 13
_diffrn_reflns_limit_h_min -14
_diffrn_reflns_limit_k_max 22
_diffrn_reflns_limit_k_min -27
_diffrn_reflns_limit_l_max 32
_diffrn_reflns_limit_l_min -31
_diffrn_reflns_number 35914
_diffrn_reflns_point_group_measured_fraction_full 0.997
_diffrn_reflns_point_group_measured_fraction_max 0.851
_diffrn_reflns_theta_full 26.000
_diffrn_reflns_theta_max 29.836
_diffrn_reflns_theta_min 3.207
_diffrn_source 'micro-focus sealed X-ray tube'
_diffrn_source_type 'SuperNova (Mo) X-ray Source'
_exptl_absorpt_coefficient_mu 2.977
_exptl_absorpt_correction_T_max 1.00000
_exptl_absorpt_correction_T_min 0.86010
_exptl_absorpt_correction_type multi-scan
_exptl_absorpt_process_details
;
CrysAlisPro 1.171.39.32a (Rigaku Oxford Diffraction, 2017)
Empirical absorption correction using spherical harmonics,
 implemented in SCALE3 ABSPACK scaling algorithm.
;
_exptl_crystal_colour green
_exptl_crystal_colour_primary green
_exptl_crystal_density_diffrn 1.298
_exptl_crystal_description block
_exptl_crystal_F_000 2088
_exptl_crystal_size_max 0.25
_exptl_crystal_size_mid 0.1
_exptl_crystal_size_min 0.1
_refine_diff_density_max 1.196
_refine_diff_density_min -0.740
_refine_diff_density_rms 0.131
_refine_ls_abs_structure_details
;
 Flack x determined using 4362 quotients [(I+)-(I-)]/[(I+)+(I-)]
 (Parsons, Flack and Wagner, Acta Cryst. B69 (2013) 249-259).
;
_refine_ls_abs_structure_Flack -0.019(4)
_refine_ls_extinction_method none
_refine_ls_goodness_of_fit_ref 1.013
_refine_ls_hydrogen_treatment constr
_refine_ls_matrix_type full
_refine_ls_number_parameters 533
_refine_ls_number_reflns 12714
_refine_ls_number_restraints 36
_refine_ls_restrained_S_all 1.013
_refine_ls_R_factor_all 0.0432
_refine_ls_R_factor_gt 0.0363
_refine_ls_shift/su_max 0.003
_refine_ls_shift/su_mean 0.000
_refine_ls_structure_factor_coef Fsqd
_refine_ls_weighting_details 'w=1/[\s^2^(Fo^2^)+(0.0072P)^2^] where P=(Fo^2^+2Fc^2^)/3'
_refine_ls_weighting_scheme calc
_refine_ls_wR_factor_gt 0.0504
_refine_ls_wR_factor_ref 0.0526
_reflns_Friedel_coverage 0.715
_reflns_Friedel_fraction_full 0.999
_reflns_Friedel_fraction_max 0.786
_reflns_number_gt 11608
_reflns_number_total 12714
_reflns_threshold_expression 'I > 2\s(I)'
_cod_data_source_file c9nj02269d2.cif
_cod_data_source_block compound8
_cod_depositor_comments 'Adding full bibliography for 7058431--7058443.cif.'
_cod_database_code 7058433
_shelx_shelxl_version_number 2014/7
_chemical_oxdiff_formula C1H1P1Si1Th1
_shelx_space_group_comment
;
The symmetry employed for this shelxl refinement is uniquely defined
by the following loop, which should always be used as a source of
symmetry information in preference to the above space-group names.
They are only intended as comments.
;
_reflns_odcompleteness_completeness 99.65
_reflns_odcompleteness_iscentric 1
_reflns_odcompleteness_theta 26.32
_olex2_refinement_description
;
1. Fixed Uiso
 At 1.2 times of:
  All C(H) groups
 At 1.5 times of:
  All C(H,H,H) groups
2. Uiso/Uaniso restraints and constraints
Uanis(C34) \\sim Ueq, Uanis(C35) \\sim Ueq, Uanis(C36) \\sim Ueq, Uanis(C34')
\\sim Ueq, Uanis(C35') \\sim Ueq, Uanis(C36') \\sim Ueq: with sigma of 0.01 and
sigma for terminal atoms of 0.02
Uanis(C34) = Uanis(C34')
Uanis(C35) = Uanis(C35')
Uanis(C36) = Uanis(C36')
3. Others
 Sof(C34')=Sof(H34D)=Sof(H34E)=Sof(H34F)=Sof(C35')=Sof(H35D)=Sof(H35E)=
 Sof(H35F)=Sof(C36')=Sof(H36D)=Sof(H36E)=Sof(H36F)=1-FVAR(1)
 Sof(C34)=Sof(H34A)=Sof(H34B)=Sof(H34C)=Sof(C35)=Sof(H35A)=Sof(H35B)=Sof(H35C)=
 Sof(C36)=Sof(H36A)=Sof(H36B)=Sof(H36C)=FVAR(1)
4.a Ternary CH refined with riding coordinates:
 C43(H43), C46(H46), C49(H49)
4.b Aromatic/amide H refined with riding coordinates:
 C2(H2), C4(H4), C5(H5), C15(H15), C17(H17), C18(H18), C39(H39), C41(H41)
4.c Idealised Me refined as rotating group:
 C7(H7A,H7B,H7C), C8(H8A,H8B,H8C), C9(H9A,H9B,H9C), C11(H11A,H11B,H11C),
 C12(H12A,H12B,H12C), C13(H13A,H13B,H13C), C20(H20A,H20B,H20C), C21(H21A,H21B,
 H21C), C22(H22A,H22B,H22C), C24(H24A,H24B,H24C), C25(H25A,H25B,H25C), C26(H26A,
 H26B,H26C), C31(H31A,H31B,H31C), C32(H32A,H32B,H32C), C33(H33A,H33B,H33C),
 C34(H34A,H34B,H34C), C35(H35A,H35B,H35C), C36(H36A,H36B,H36C), C34'(H34D,H34E,
 H34F), C35'(H35D,H35E,H35F), C36'(H36D,H36E,H36F), C44(H44A,H44B,H44C),
 C45(H45A,H45B,H45C), C47(H47A,H47B,H47C), C48(H48A,H48B,H48C), C50(H50A,H50B,
 H50C), C51(H51A,H51B,H51C)
;
_olex2_submission_special_instructions 'No special instructions were received'
_oxdiff_exptl_absorpt_empirical_details
;
Empirical correction (ABSPACK) includes:
- Absorption correction using spherical harmonics
- Frame scaling
;
_oxdiff_exptl_absorpt_empirical_full_max 1.322
_oxdiff_exptl_absorpt_empirical_full_min 0.811

loop_
_space_group_symop_operation_xyz
'x, y, z'
'-x+1/2, -y, z+1/2'
'-x, y+1/2, -z+1/2'
'x+1/2, -y+1/2, -z'

loop_
_atom_site_label
_atom_site_type_symbol
_atom_site_fract_x
_atom_site_fract_y
_atom_site_fract_z
_atom_site_U_iso_or_equiv
_atom_site_adp_type
_atom_site_occupancy
_atom_site_site_symmetry_order
_atom_site_calc_flag
_atom_site_refinement_flags_posn
_atom_site_refinement_flags_adp
_atom_site_refinement_flags_occupancy
_atom_site_disorder_assembly
_atom_site_disorder_group
C1 C 0.5842(5) 0.7059(2) 0.6098(2) 0.0107(11) Uani 1 1 d . . . . .
C2 C 0.6653(4) 0.7462(2) 0.6424(2) 0.0130(11) Uani 1 1 d . . . . .
H2 H 0.6456 0.7617 0.6771 0.016 Uiso 1 1 calc R . . . .
C3 C 0.7801(6) 0.7589(2) 0.61435(19) 0.0116(11) Uani 1 1 d . . . . .
C4 C 0.7731(5) 0.72466(19) 0.5641(2) 0.0121(12) Uani 1 1 d . . . . .
H4 H 0.8358 0.7237 0.5373 0.015 Uiso 1 1 calc R . . . .
C5 C 0.6534(5) 0.6920(2) 0.5619(2) 0.0118(11) Uani 1 1 d . . . . .
H5 H 0.6250 0.6655 0.5333 0.014 Uiso 1 1 calc R . . . .
C6 C 0.4452(5) 0.6920(2) 0.6218(2) 0.0126(12) Uani 1 1 d . . . . .
C7 C 0.3929(5) 0.6389(2) 0.5835(2) 0.0213(13) Uani 1 1 d . . . . .
H7A H 0.3960 0.6547 0.5467 0.032 Uiso 1 1 calc GR . . . .
H7B H 0.3062 0.6291 0.5932 0.032 Uiso 1 1 calc GR . . . .
H7C H 0.4435 0.5994 0.5867 0.032 Uiso 1 1 calc GR . . . .
C8 C 0.4221(6) 0.6705(3) 0.6807(2) 0.0227(14) Uani 1 1 d . . . . .
H8A H 0.4692 0.6307 0.6880 0.034 Uiso 1 1 calc GR . . . .
H8B H 0.3328 0.6623 0.6861 0.034 Uiso 1 1 calc GR . . . .
H8C H 0.4497 0.7049 0.7050 0.034 Uiso 1 1 calc GR . . . .
C9 C 0.3689(5) 0.7567(2) 0.6125(2) 0.0232(14) Uani 1 1 d . . . . .
H9A H 0.3998 0.7905 0.6366 0.035 Uiso 1 1 calc GR . . . .
H9B H 0.2802 0.7487 0.6197 0.035 Uiso 1 1 calc GR . . . .
H9C H 0.3791 0.7709 0.5754 0.035 Uiso 1 1 calc GR . . . .
C10 C 0.8829(5) 0.8084(2) 0.6329(2) 0.0152(11) Uani 1 1 d . . . . .
C11 C 0.8175(5) 0.8766(2) 0.6400(2) 0.0255(12) Uani 1 1 d . . . . .
H11A H 0.7742 0.8882 0.6069 0.038 Uiso 1 1 calc GR . . . .
H11B H 0.8807 0.9095 0.6482 0.038 Uiso 1 1 calc GR . . . .
H11C H 0.7572 0.8742 0.6694 0.038 Uiso 1 1 calc GR . . . .
C12 C 0.9885(5) 0.8154(2) 0.5901(2) 0.0214(13) Uani 1 1 d . . . . .
H12A H 1.0306 0.7735 0.5855 0.032 Uiso 1 1 calc GR . . . .
H12B H 1.0491 0.8479 0.6020 0.032 Uiso 1 1 calc GR . . . .
H12C H 0.9519 0.8290 0.5561 0.032 Uiso 1 1 calc GR . . . .
C13 C 0.9414(6) 0.7872(2) 0.6876(2) 0.0190(13) Uani 1 1 d . . . . .
H13A H 0.8752 0.7827 0.7143 0.028 Uiso 1 1 calc GR . . . .
H13B H 1.0013 0.8202 0.6994 0.028 Uiso 1 1 calc GR . . . .
H13C H 0.9843 0.7455 0.6831 0.028 Uiso 1 1 calc GR . . . .
C14 C 0.9917(6) 0.5235(2) 0.6548(2) 0.0150(13) Uani 1 1 d . . . . .
C15 C 0.9659(5) 0.5227(2) 0.5986(2) 0.0122(12) Uani 1 1 d . . . . .
H15 H 0.9269 0.4878 0.5803 0.015 Uiso 1 1 calc R . . . .
C16 C 1.0076(5) 0.5824(2) 0.5736(2) 0.0123(11) Uani 1 1 d . . . . .
C17 C 1.0529(4) 0.6222(3) 0.61674(19) 0.0137(11) Uani 1 1 d . . . . .
H17 H 1.0841 0.6651 0.6131 0.016 Uiso 1 1 calc R . . . .
C18 C 1.0434(5) 0.5869(2) 0.6665(2) 0.0142(12) Uani 1 1 d . . . . .
H18 H 1.0670 0.6025 0.7007 0.017 Uiso 1 1 calc R . . . .
C19 C 0.9930(6) 0.4622(2) 0.6916(2) 0.0184(13) Uani 1 1 d . . . . .
C20 C 0.9783(7) 0.4810(2) 0.7515(2) 0.0254(15) Uani 1 1 d . . . . .
H20A H 1.0486 0.5085 0.7624 0.038 Uiso 1 1 calc GR . . . .
H20B H 0.9771 0.4415 0.7734 0.038 Uiso 1 1 calc GR . . . .
H20C H 0.9000 0.5048 0.7565 0.038 Uiso 1 1 calc GR . . . .
C21 C 1.1242(6) 0.4297(2) 0.6836(2) 0.0266(15) Uani 1 1 d . . . . .
H21A H 1.1354 0.4185 0.6459 0.040 Uiso 1 1 calc GR . . . .
H21B H 1.1293 0.3902 0.7053 0.040 Uiso 1 1 calc GR . . . .
H21C H 1.1898 0.4600 0.6946 0.040 Uiso 1 1 calc GR . . . .
C22 C 0.8901(6) 0.4120(2) 0.6761(2) 0.0235(14) Uani 1 1 d . . . . .
H22A H 0.8075 0.4314 0.6817 0.035 Uiso 1 1 calc GR . . . .
H22B H 0.8985 0.3732 0.6984 0.035 Uiso 1 1 calc GR . . . .
H22C H 0.8996 0.4000 0.6385 0.035 Uiso 1 1 calc GR . . . .
C23 C 1.0216(5) 0.5918(2) 0.5124(2) 0.0142(12) Uani 1 1 d . . . . .
C24 C 0.8939(6) 0.5833(2) 0.4833(2) 0.0194(13) Uani 1 1 d . . . . .
H24A H 0.8587 0.5407 0.4921 0.029 Uiso 1 1 calc GR . . . .
H24B H 0.9065 0.5864 0.4447 0.029 Uiso 1 1 calc GR . . . .
H24C H 0.8362 0.6174 0.4950 0.029 Uiso 1 1 calc GR . . . .
C25 C 1.1143(6) 0.5382(2) 0.4913(2) 0.0237(14) Uani 1 1 d . . . . .
H25A H 1.1951 0.5430 0.5093 0.036 Uiso 1 1 calc GR . . . .
H25B H 1.1256 0.5433 0.4527 0.036 Uiso 1 1 calc GR . . . .
H25C H 1.0800 0.4951 0.4989 0.036 Uiso 1 1 calc GR . . . .
C26 C 1.0795(6) 0.6596(2) 0.4983(2) 0.0176(13) Uani 1 1 d . . . . .
H26A H 1.0232 0.6941 0.5105 0.026 Uiso 1 1 calc GR . . . .
H26B H 1.0909 0.6629 0.4596 0.026 Uiso 1 1 calc GR . . . .
H26C H 1.1604 0.6642 0.5162 0.026 Uiso 1 1 calc GR . . . .
C27 C 0.6498(5) 0.5293(2) 0.6092(2) 0.0134(13) Uani 1 1 d . . . . .
C28 C 0.6374(5) 0.5270(2) 0.6626(2) 0.0128(13) Uani 1 1 d . . . . .
C29 C 0.6594(5) 0.5454(2) 0.7119(2) 0.0162(12) Uani 1 1 d . . . . .
C30 C 0.6718(5) 0.5734(2) 0.7624(2) 0.0145(12) Uani 1 1 d . . . . .
C31 C 0.4243(6) 0.4433(3) 0.5781(2) 0.0273(15) Uani 1 1 d . . . . .
H31A H 0.4336 0.4229 0.6132 0.041 Uiso 1 1 calc GR . . . .
H31B H 0.3941 0.4112 0.5523 0.041 Uiso 1 1 calc GR . . . .
H31C H 0.3643 0.4791 0.5805 0.041 Uiso 1 1 calc GR . . . .
C32 C 0.5540(6) 0.5214(3) 0.4903(2) 0.0217(14) Uani 1 1 d . . . . .
H32A H 0.4909 0.5552 0.4958 0.033 Uiso 1 1 calc GR . . . .
H32B H 0.5250 0.4911 0.4628 0.033 Uiso 1 1 calc GR . . . .
H32C H 0.6325 0.5414 0.4788 0.033 Uiso 1 1 calc GR . . . .
C33 C 0.6881(6) 0.4046(2) 0.5394(2) 0.0279(15) Uani 1 1 d . . . . .
H33A H 0.7707 0.4211 0.5294 0.042 Uiso 1 1 calc GR . . . .
H33B H 0.6533 0.3795 0.5096 0.042 Uiso 1 1 calc GR . . . .
H33C H 0.6957 0.3766 0.5709 0.042 Uiso 1 1 calc GR . . . .
C34 C 0.719(5) 0.4432(15) 0.8311(15) 0.041(3) Uani 0.185(10) 1 d . U P A 1
H34A H 0.7321 0.4229 0.7962 0.062 Uiso 0.185(10) 1 calc GR . P A 1
H34B H 0.6800 0.4119 0.8554 0.062 Uiso 0.185(10) 1 calc GR . P A 1
H34C H 0.7997 0.4569 0.8458 0.062 Uiso 0.185(10) 1 calc GR . P A 1
C35 C 0.615(9) 0.570(5) 0.888(5) 0.032(4) Uani 0.185(10) 1 d . U P A 1
H35A H 0.6998 0.5875 0.8900 0.048 Uiso 0.185(10) 1 calc GR . P A 1
H35B H 0.6026 0.5377 0.9160 0.048 Uiso 0.185(10) 1 calc GR . P A 1
H35C H 0.5542 0.6050 0.8917 0.048 Uiso 0.185(10) 1 calc GR . P A 1
C36 C 0.454(4) 0.498(2) 0.8065(17) 0.054(3) Uani 0.185(10) 1 d . U P A 1
H36A H 0.4156 0.5224 0.7772 0.080 Uiso 0.185(10) 1 calc GR . P A 1
H36B H 0.3990 0.4995 0.8379 0.080 Uiso 0.185(10) 1 calc GR . P A 1
H36C H 0.4650 0.4525 0.7955 0.080 Uiso 0.185(10) 1 calc GR . P A 1
C34' C 0.6189(11) 0.4412(3) 0.8154(3) 0.041(3) Uani 0.815(10) 1 d . U P A 2
H34D H 0.5940 0.4271 0.7796 0.062 Uiso 0.815(10) 1 calc GR . P A 2
H34E H 0.5685 0.4184 0.8421 0.062 Uiso 0.815(10) 1 calc GR . P A 2
H34F H 0.7073 0.4313 0.8211 0.062 Uiso 0.815(10) 1 calc GR . P A 2
C35' C 0.6480(16) 0.5628(11) 0.8887(10) 0.032(4) Uani 0.815(10) 1 d . U P A 2
H35D H 0.7368 0.5529 0.8934 0.048 Uiso 0.815(10) 1 calc GR . P A 2
H35E H 0.5998 0.5423 0.9173 0.048 Uiso 0.815(10) 1 calc GR . P A 2
H35F H 0.6357 0.6099 0.8898 0.048 Uiso 0.815(10) 1 calc GR . P A 2
C36' C 0.4166(8) 0.5489(5) 0.8153(4) 0.054(3) Uani 0.815(10) 1 d . U P A 2
H36D H 0.4040 0.5959 0.8120 0.080 Uiso 0.815(10) 1 calc GR . P A 2
H36E H 0.3727 0.5329 0.8470 0.080 Uiso 0.815(10) 1 calc GR . P A 2
H36F H 0.3835 0.5272 0.7834 0.080 Uiso 0.815(10) 1 calc GR . P A 2
C37 C 0.7851(6) 0.6896(2) 0.8215(2) 0.0140(11) Uani 1 1 d . . . . .
C38 C 0.9026(5) 0.6794(2) 0.8479(2) 0.0145(12) Uani 1 1 d . . . . .
C39 C 0.9230(5) 0.7087(2) 0.8991(2) 0.0151(12) Uani 1 1 d . . . . .
H39 H 1.0005 0.7016 0.9165 0.018 Uiso 1 1 calc R . . . .
C40 C 0.8324(5) 0.7478(2) 0.9249(2) 0.0136(12) Uani 1 1 d . . . . .
C41 C 0.7187(6) 0.7591(2) 0.8970(2) 0.0147(12) Uani 1 1 d . . . . .
H41 H 0.6579 0.7863 0.9130 0.018 Uiso 1 1 calc R . . . .
C42 C 0.6921(6) 0.7313(2) 0.8463(2) 0.0149(12) Uani 1 1 d . . . . .
C43 C 1.0108(5) 0.6398(2) 0.8232(2) 0.0187(13) Uani 1 1 d . . . . .
H43 H 0.9781 0.6180 0.7903 0.022 Uiso 1 1 calc R . . . .
C44 C 1.1202(6) 0.6858(3) 0.8057(3) 0.0308(15) Uani 1 1 d . . . . .
H44A H 1.0887 0.7181 0.7804 0.046 Uiso 1 1 calc GR . . . .
H44B H 1.1861 0.6601 0.7888 0.046 Uiso 1 1 calc GR . . . .
H44C H 1.1541 0.7079 0.8372 0.046 Uiso 1 1 calc GR . . . .
C45 C 1.0601(6) 0.5856(2) 0.8614(3) 0.0284(13) Uani 1 1 d . . . . .
H45A H 1.0852 0.6051 0.8954 0.043 Uiso 1 1 calc GR . . . .
H45B H 1.1321 0.5641 0.8450 0.043 Uiso 1 1 calc GR . . . .
H45C H 0.9939 0.5537 0.8677 0.043 Uiso 1 1 calc GR . . . .
C46 C 0.8599(5) 0.7774(2) 0.9804(2) 0.0154(12) Uani 1 1 d . . . . .
H46 H 0.9201 0.7478 0.9987 0.018 Uiso 1 1 calc R . . . .
C47 C 0.9264(6) 0.8451(2) 0.9743(2) 0.0277(15) Uani 1 1 d . . . . .
H47A H 1.0019 0.8401 0.9527 0.042 Uiso 1 1 calc GR . . . .
H47B H 0.9491 0.8616 1.0097 0.042 Uiso 1 1 calc GR . . . .
H47C H 0.8696 0.8758 0.9569 0.042 Uiso 1 1 calc GR . . . .
C48 C 0.7431(5) 0.7827(2) 1.0167(2) 0.0229(14) Uani 1 1 d . . . . .
H48A H 0.6847 0.8144 1.0016 0.034 Uiso 1 1 calc GR . . . .
H48B H 0.7685 0.7969 1.0525 0.034 Uiso 1 1 calc GR . . . .
H48C H 0.7023 0.7403 1.0192 0.034 Uiso 1 1 calc GR . . . .
C49 C 0.5669(6) 0.7487(2) 0.8190(2) 0.0200(13) Uani 1 1 d . . . . .
H49 H 0.5491 0.7138 0.7923 0.024 Uiso 1 1 calc R . . . .
C50 C 0.4538(5) 0.7509(3) 0.8583(3) 0.0353(15) Uani 1 1 d . . . . .
H50A H 0.4513 0.7108 0.8792 0.053 Uiso 1 1 calc GR . . . .
H50B H 0.3762 0.7553 0.8379 0.053 Uiso 1 1 calc GR . . . .
H50C H 0.4629 0.7881 0.8823 0.053 Uiso 1 1 calc GR . . . .
C51 C 0.5791(6) 0.8134(2) 0.7877(2) 0.0273(15) Uani 1 1 d . . . . .
H51A H 0.5909 0.8493 0.8129 0.041 Uiso 1 1 calc GR . . . .
H51B H 0.5030 0.8208 0.7668 0.041 Uiso 1 1 calc GR . . . .
H51C H 0.6510 0.8110 0.7636 0.041 Uiso 1 1 calc GR . . . .
P1 P 0.74522(15) 0.65169(6) 0.75500(6) 0.0189(4) Uani 1 1 d . . . . .
Si1 Si 0.58027(16) 0.47577(6) 0.55532(6) 0.0165(4) Uani 1 1 d . . . . .
Si2 Si 0.59369(19) 0.53053(7) 0.82188(7) 0.0247(4) Uani 1 1 d . . . . .
Th1 Th 0.79434(2) 0.62119(2) 0.63745(2) 0.00935(4) Uani 1 1 d . . . . .

loop_
_atom_site_aniso_label
_atom_site_aniso_U_11
_atom_site_aniso_U_22
_atom_site_aniso_U_33
_atom_site_aniso_U_23
_atom_site_aniso_U_13
_atom_site_aniso_U_12
C1 0.016(3) 0.008(2) 0.009(3) 0.0011(19) 0.002(2) 0.003(2)
C2 0.013(3) 0.014(2) 0.012(3) -0.003(2) 0.000(3) 0.0041(18)
C3 0.013(3) 0.008(2) 0.014(3) 0.0032(18) -0.001(2) 0.004(2)
C4 0.018(3) 0.005(2) 0.014(3) 0.0029(19) 0.001(2) 0.002(2)
C5 0.017(3) 0.009(2) 0.009(3) -0.001(2) -0.003(2) 0.003(2)
C6 0.013(3) 0.014(2) 0.011(3) 0.000(2) -0.001(2) 0.003(2)
C7 0.012(3) 0.026(3) 0.025(3) -0.005(2) -0.001(3) -0.001(2)
C8 0.013(3) 0.031(3) 0.024(4) 0.002(3) -0.004(3) -0.007(3)
C9 0.014(3) 0.026(3) 0.029(4) 0.002(3) -0.001(3) 0.006(2)
C10 0.016(3) 0.013(2) 0.017(3) 0.002(2) -0.002(3) -0.001(2)
C11 0.026(3) 0.014(2) 0.036(3) -0.003(3) -0.015(3) -0.001(2)
C12 0.018(3) 0.020(3) 0.027(4) 0.004(2) -0.003(3) -0.010(2)
C13 0.018(3) 0.016(3) 0.023(3) -0.003(2) -0.002(3) -0.003(2)
C14 0.014(3) 0.017(3) 0.015(3) 0.002(2) 0.000(2) 0.004(2)
C15 0.014(3) 0.010(2) 0.013(3) 0.001(2) 0.002(3) 0.006(2)
C16 0.009(3) 0.016(3) 0.012(3) -0.002(2) 0.000(2) -0.001(2)
C17 0.011(3) 0.012(2) 0.019(3) 0.002(2) -0.001(2) 0.001(2)
C18 0.012(3) 0.016(3) 0.015(3) -0.002(2) -0.004(3) 0.004(2)
C19 0.023(4) 0.018(3) 0.015(3) 0.002(2) 0.000(3) 0.008(2)
C20 0.041(4) 0.021(3) 0.014(3) 0.005(2) -0.004(3) 0.015(3)
C21 0.031(4) 0.025(3) 0.024(3) 0.007(2) 0.000(3) 0.014(3)
C22 0.032(4) 0.018(3) 0.021(3) 0.005(2) -0.003(3) 0.003(3)
C23 0.015(3) 0.012(2) 0.016(3) 0.000(2) 0.003(3) 0.000(2)
C24 0.028(4) 0.017(3) 0.013(3) -0.002(2) 0.002(3) -0.004(2)
C25 0.030(4) 0.021(3) 0.020(3) 0.002(2) 0.010(3) 0.005(3)
C26 0.019(3) 0.019(3) 0.015(3) 0.001(2) 0.000(3) -0.001(2)
C27 0.012(3) 0.011(3) 0.018(3) 0.000(2) 0.002(3) 0.000(2)
C28 0.015(3) 0.005(2) 0.019(3) 0.003(2) 0.003(3) -0.002(2)
C29 0.020(3) 0.014(2) 0.015(3) 0.004(2) 0.008(3) -0.004(2)
C30 0.015(3) 0.017(3) 0.011(3) 0.000(2) 0.002(2) 0.002(2)
C31 0.029(4) 0.026(3) 0.027(4) -0.004(3) -0.005(3) -0.013(3)
C32 0.029(4) 0.024(3) 0.012(3) -0.002(2) -0.006(3) -0.004(3)
C33 0.036(4) 0.018(3) 0.030(3) -0.007(2) -0.003(3) -0.001(3)
C34 0.081(8) 0.022(3) 0.020(5) 0.002(3) 0.010(5) -0.015(5)
C35 0.055(11) 0.024(7) 0.017(4) 0.004(4) 0.008(8) -0.011(7)
C36 0.022(5) 0.089(7) 0.050(6) 0.034(6) 0.012(5) -0.002(5)
C34' 0.081(8) 0.022(3) 0.020(5) 0.002(3) 0.010(5) -0.015(5)
C35' 0.055(11) 0.024(7) 0.017(4) 0.004(4) 0.008(8) -0.011(7)
C36' 0.022(5) 0.089(7) 0.050(6) 0.034(6) 0.012(5) -0.002(5)
C37 0.020(3) 0.010(2) 0.011(3) 0.0016(18) 0.000(3) -0.006(2)
C38 0.017(3) 0.012(2) 0.014(3) 0.000(2) 0.003(2) -0.003(2)
C39 0.015(3) 0.016(3) 0.015(3) 0.003(2) -0.006(3) -0.005(2)
C40 0.019(3) 0.011(2) 0.011(3) 0.001(2) 0.001(2) -0.008(2)
C41 0.017(3) 0.011(2) 0.016(3) -0.0003(19) 0.002(3) 0.003(2)
C42 0.017(3) 0.013(2) 0.014(3) 0.0021(19) -0.001(3) -0.001(2)
C43 0.020(3) 0.020(3) 0.015(3) -0.002(2) 0.001(3) 0.002(2)
C44 0.023(4) 0.044(4) 0.025(4) -0.004(3) 0.010(3) 0.000(3)
C45 0.029(4) 0.039(3) 0.017(3) -0.002(3) -0.002(4) 0.011(3)
C46 0.018(3) 0.013(3) 0.015(3) -0.001(2) -0.004(3) 0.003(2)
C47 0.040(4) 0.022(3) 0.021(3) -0.002(2) -0.007(3) -0.009(3)
C48 0.028(4) 0.027(3) 0.013(3) -0.001(2) 0.000(3) 0.004(2)
C49 0.021(3) 0.022(3) 0.018(3) -0.007(2) -0.002(3) 0.004(2)
C50 0.016(3) 0.057(4) 0.034(4) -0.003(4) -0.006(4) 0.000(3)
C51 0.034(4) 0.027(3) 0.021(3) -0.005(3) -0.009(3) 0.010(3)
P1 0.0270(10) 0.0188(7) 0.0110(7) -0.0007(5) -0.0001(7) -0.0081(6)
Si1 0.0218(10) 0.0130(7) 0.0149(8) -0.0023(6) -0.0037(7) -0.0033(6)
Si2 0.0349(11) 0.0241(8) 0.0153(9) 0.0026(7) 0.0056(8) -0.0123(8)
Th1 0.01077(8) 0.00882(7) 0.00846(8) 0.00072(8) -0.00008(9) 0.00022(8)

loop_
_atom_type_symbol
_atom_type_description
_atom_type_scat_dispersion_real
_atom_type_scat_dispersion_imag
_atom_type_scat_source
C C 0.0033 0.0016 'International Tables Vol C Tables 4.2.6.8 and 6.1.1.4'
H H 0.0000 0.0000 'International Tables Vol C Tables 4.2.6.8 and 6.1.1.4'
P P 0.1023 0.0942 'International Tables Vol C Tables 4.2.6.8 and 6.1.1.4'
Si Si 0.0817 0.0704 'International Tables Vol C Tables 4.2.6.8 and 6.1.1.4'
Th Th -7.2400 8.8979 'International Tables Vol C Tables 4.2.6.8 and 6.1.1.4'

loop_
_geom_angle_atom_site_label_1
_geom_angle_atom_site_label_2
_geom_angle_atom_site_label_3
_geom_angle
C2 C1 C6 124.9(5)
C2 C1 Th1 75.4(3)
C5 C1 C2 106.0(5)
C5 C1 C6 128.4(5)
C5 C1 Th1 71.5(3)
C6 C1 Th1 125.7(3)
C1 C2 H2 125.1
C1 C2 Th1 75.9(3)
C3 C2 C1 109.9(5)
C3 C2 H2 125.1
C3 C2 Th1 74.7(2)
Th1 C2 H2 116.2
C2 C3 C4 107.0(5)
C2 C3 C10 124.9(4)
C2 C3 Th1 76.6(2)
C4 C3 C10 127.7(5)
C4 C3 Th1 72.5(2)
C10 C3 Th1 122.6(3)
C3 C4 H4 126.1
C3 C4 C5 107.8(5)
C3 C4 Th1 78.3(3)
C5 C4 H4 126.1
C5 C4 Th1 75.2(2)
Th1 C4 H4 112.8
C1 C5 C4 109.3(4)
C1 C5 H5 125.3
C1 C5 Th1 79.6(3)
C4 C5 H5 125.3
C4 C5 Th1 75.0(3)
Th1 C5 H5 112.3
C1 C6 C7 110.9(4)
C1 C6 C8 112.9(4)
C1 C6 C9 108.3(4)
C7 C6 C8 108.9(4)
C7 C6 C9 108.4(4)
C8 C6 C9 107.3(4)
C6 C7 H7A 109.5
C6 C7 H7B 109.5
C6 C7 H7C 109.5
H7A C7 H7B 109.5
H7A C7 H7C 109.5
H7B C7 H7C 109.5
C6 C8 H8A 109.5
C6 C8 H8B 109.5
C6 C8 H8C 109.5
H8A C8 H8B 109.5
H8A C8 H8C 109.5
H8B C8 H8C 109.5
C6 C9 H9A 109.5
C6 C9 H9B 109.5
C6 C9 H9C 109.5
H9A C9 H9B 109.5
H9A C9 H9C 109.5
H9B C9 H9C 109.5
C3 C10 C11 107.4(4)
C12 C10 C3 111.3(4)
C12 C10 C11 108.4(4)
C12 C10 C13 109.5(5)
C13 C10 C3 111.0(4)
C13 C10 C11 109.1(4)
C10 C11 H11A 109.5
C10 C11 H11B 109.5
C10 C11 H11C 109.5
H11A C11 H11B 109.5
H11A C11 H11C 109.5
H11B C11 H11C 109.5
C10 C12 H12A 109.5
C10 C12 H12B 109.5
C10 C12 H12C 109.5
H12A C12 H12B 109.5
H12A C12 H12C 109.5
H12B C12 H12C 109.5
C10 C13 H13A 109.5
C10 C13 H13B 109.5
C10 C13 H13C 109.5
H13A C13 H13B 109.5
H13A C13 H13C 109.5
H13B C13 H13C 109.5
C15 C14 C18 106.4(5)
C15 C14 C19 124.8(5)
C15 C14 Th1 74.1(3)
C18 C14 C19 127.3(5)
C18 C14 Th1 71.9(3)
C19 C14 Th1 130.1(4)
C14 C15 H15 124.6
C14 C15 C16 110.7(5)
C14 C15 Th1 77.6(3)
C16 C15 H15 124.6
C16 C15 Th1 75.3(3)
Th1 C15 H15 114.3
C15 C16 C23 124.2(4)
C15 C16 Th1 75.7(3)
C17 C16 C15 105.3(5)
C17 C16 C23 129.5(4)
C17 C16 Th1 72.2(3)
C23 C16 Th1 125.9(3)
C16 C17 H17 125.2
C16 C17 C18 109.6(4)
C16 C17 Th1 78.6(3)
C18 C17 H17 125.2
C18 C17 Th1 76.6(3)
Th1 C17 H17 111.8
C14 C18 H18 126.1
C14 C18 Th1 79.3(3)
C17 C18 C14 107.8(5)
C17 C18 H18 126.1
C17 C18 Th1 73.8(3)
Th1 C18 H18 113.2
C14 C19 C21 106.1(5)
C20 C19 C14 111.5(4)
C20 C19 C21 108.7(5)
C20 C19 C22 109.4(5)
C22 C19 C14 112.4(5)
C22 C19 C21 108.5(4)
C19 C20 H20A 109.5
C19 C20 H20B 109.5
C19 C20 H20C 109.5
H20A C20 H20B 109.5
H20A C20 H20C 109.5
H20B C20 H20C 109.5
C19 C21 H21A 109.5
C19 C21 H21B 109.5
C19 C21 H21C 109.5
H21A C21 H21B 109.5
H21A C21 H21C 109.5
H21B C21 H21C 109.5
C19 C22 H22A 109.5
C19 C22 H22B 109.5
C19 C22 H22C 109.5
H22A C22 H22B 109.5
H22A C22 H22C 109.5
H22B C22 H22C 109.5
C16 C23 C24 111.2(4)
C16 C23 C25 107.7(4)
C16 C23 C26 111.8(4)
C24 C23 C25 108.5(4)
C24 C23 C26 110.0(4)
C26 C23 C25 107.4(4)
C23 C24 H24A 109.5
C23 C24 H24B 109.5
C23 C24 H24C 109.5
H24A C24 H24B 109.5
H24A C24 H24C 109.5
H24B C24 H24C 109.5
C23 C25 H25A 109.5
C23 C25 H25B 109.5
C23 C25 H25C 109.5
H25A C25 H25B 109.5
H25A C25 H25C 109.5
H25B C25 H25C 109.5
C23 C26 H26A 109.5
C23 C26 H26B 109.5
C23 C26 H26C 109.5
H26A C26 H26B 109.5
H26A C26 H26C 109.5
H26B C26 H26C 109.5
C28 C27 Si1 130.4(5)
C28 C27 Th1 79.0(4)
Si1 C27 Th1 150.4(3)
C27 C28 Th1 71.0(3)
C29 C28 C27 155.1(6)
C29 C28 Th1 84.1(3)
C28 C29 C30 171.2(5)
C28 C29 Th1 68.4(3)
C30 C29 Th1 108.7(3)
C29 C30 P1 108.5(4)
C29 C30 Si2 118.1(4)
P1 C30 Si2 132.8(3)
H31A C31 H31B 109.5
H31A C31 H31C 109.5
H31B C31 H31C 109.5
Si1 C31 H31A 109.5
Si1 C31 H31B 109.5
Si1 C31 H31C 109.5
H32A C32 H32B 109.5
H32A C32 H32C 109.5
H32B C32 H32C 109.5
Si1 C32 H32A 109.5
Si1 C32 H32B 109.5
Si1 C32 H32C 109.5
H33A C33 H33B 109.5
H33A C33 H33C 109.5
H33B C33 H33C 109.5
Si1 C33 H33A 109.5
Si1 C33 H33B 109.5
Si1 C33 H33C 109.5
H34A C34 H34B 109.5
H34A C34 H34C 109.5
H34B C34 H34C 109.5
Si2 C34 H34A 109.5
Si2 C34 H34B 109.5
Si2 C34 H34C 109.5
H35A C35 H35B 109.5
H35A C35 H35C 109.5
H35B C35 H35C 109.5
Si2 C35 H35A 109.5
Si2 C35 H35B 109.5
Si2 C35 H35C 109.5
H36A C36 H36B 109.5
H36A C36 H36C 109.5
H36B C36 H36C 109.5
Si2 C36 H36A 109.5
Si2 C36 H36B 109.5
Si2 C36 H36C 109.5
H34D C34' H34E 109.5
H34D C34' H34F 109.5
H34E C34' H34F 109.5
Si2 C34' H34D 109.5
Si2 C34' H34E 109.5
Si2 C34' H34F 109.5
H35D C35' H35E 109.5
H35D C35' H35F 109.5
H35E C35' H35F 109.5
Si2 C35' H35D 109.5
Si2 C35' H35E 109.5
Si2 C35' H35F 109.5
H36D C36' H36E 109.5
H36D C36' H36F 109.5
H36E C36' H36F 109.5
Si2 C36' H36D 109.5
Si2 C36' H36E 109.5
Si2 C36' H36F 109.5
C38 C37 C42 119.3(5)
C38 C37 P1 123.0(4)
C42 C37 P1 117.8(4)
C37 C38 C43 123.3(5)
C39 C38 C37 118.9(5)
C39 C38 C43 117.8(5)
C38 C39 H39 118.6
C40 C39 C38 122.8(5)
C40 C39 H39 118.6
C39 C40 C41 117.2(5)
C39 C40 C46 120.2(5)
C41 C40 C46 122.6(5)
C40 C41 H41 118.5
C42 C41 C40 123.0(5)
C42 C41 H41 118.5
C37 C42 C49 122.8(5)
C41 C42 C37 118.8(5)
C41 C42 C49 118.4(5)
C38 C43 H43 107.6
C38 C43 C44 110.6(4)
C38 C43 C45 112.7(5)
C44 C43 H43 107.6
C45 C43 H43 107.6
C45 C43 C44 110.4(5)
C43 C44 H44A 109.5
C43 C44 H44B 109.5
C43 C44 H44C 109.5
H44A C44 H44B 109.5
H44A C44 H44C 109.5
H44B C44 H44C 109.5
C43 C45 H45A 109.5
C43 C45 H45B 109.5
C43 C45 H45C 109.5
H45A C45 H45B 109.5
H45A C45 H45C 109.5
H45B C45 H45C 109.5
C40 C46 H46 107.1
C40 C46 C47 110.5(4)
C40 C46 C48 113.7(4)
C47 C46 H46 107.1
C48 C46 H46 107.1
C48 C46 C47 111.1(4)
C46 C47 H47A 109.5
C46 C47 H47B 109.5
C46 C47 H47C 109.5
H47A C47 H47B 109.5
H47A C47 H47C 109.5
H47B C47 H47C 109.5
C46 C48 H48A 109.5
C46 C48 H48B 109.5
C46 C48 H48C 109.5
H48A C48 H48B 109.5
H48A C48 H48C 109.5
H48B C48 H48C 109.5
C42 C49 H49 107.2
C42 C49 C50 113.7(5)
C42 C49 C51 110.4(5)
C50 C49 H49 107.2
C51 C49 H49 107.2
C51 C49 C50 111.0(5)
C49 C50 H50A 109.5
C49 C50 H50B 109.5
C49 C50 H50C 109.5
H50A C50 H50B 109.5
H50A C50 H50C 109.5
H50B C50 H50C 109.5
C49 C51 H51A 109.5
C49 C51 H51B 109.5
C49 C51 H51C 109.5
H51A C51 H51B 109.5
H51A C51 H51C 109.5
H51B C51 H51C 109.5
C30 P1 C37 112.2(2)
C30 P1 Th1 89.45(17)
C37 P1 Th1 153.59(19)
C27 Si1 C32 112.3(2)
C27 Si1 C33 111.0(3)
C31 Si1 C27 109.8(3)
C31 Si1 C32 107.6(3)
C31 Si1 C33 109.1(3)
C32 Si1 C33 106.9(3)
C30 Si2 C34 100.7(10)
C30 Si2 C36' 105.6(3)
C35 Si2 C30 116(4)
C35 Si2 C34 101(3)
C36 Si2 C30 113.1(14)
C36 Si2 C34 103.5(18)
C36 Si2 C35 119(4)
C34' Si2 C30 108.8(3)
C34' Si2 C35' 112.3(7)
C34' Si2 C36' 109.0(4)
C35' Si2 C30 112.9(7)
C35' Si2 C36' 107.9(6)
C2 Th1 C1 28.72(13)
C3 Th1 C1 47.93(15)
C3 Th1 C2 28.65(14)
C3 Th1 C15 130.53(15)
C3 Th1 C16 101.61(14)
C4 Th1 C1 48.33(15)
C4 Th1 C2 47.58(15)
C4 Th1 C3 29.23(13)
C4 Th1 C5 29.73(14)
C4 Th1 C15 111.11(15)
C4 Th1 C16 84.99(15)
C4 Th1 C18 115.32(16)
C4 Th1 C29 143.56(16)
C5 Th1 C1 28.90(14)
C5 Th1 C2 47.32(15)
C5 Th1 C3 48.21(14)
C5 Th1 C15 118.29(15)
C5 Th1 C16 101.17(15)
C5 Th1 C18 142.90(15)
C5 Th1 C29 116.95(16)
C15 Th1 C1 145.35(15)
C15 Th1 C2 158.14(15)
C16 Th1 C1 129.71(14)
C16 Th1 C2 129.69(14)
C16 Th1 C15 28.92(14)
C17 Th1 C1 134.98(15)
C17 Th1 C2 117.77(14)
C17 Th1 C3 90.43(16)
C17 Th1 C4 87.34(16)
C17 Th1 C5 113.44(15)
C17 Th1 C15 47.30(15)
C17 Th1 C16 29.14(14)
C17 Th1 C18 29.53(14)
C17 Th1 C29 128.88(15)
C18 Th1 C1 157.72(14)
C18 Th1 C2 130.45(14)
C18 Th1 C3 110.00(15)
C18 Th1 C15 47.24(15)
C18 Th1 C16 48.39(16)
C27 Th1 C1 84.83(16)
C27 Th1 C2 112.26(16)
C27 Th1 C3 129.79(16)
C27 Th1 C4 109.34(17)
C27 Th1 C5 82.66(16)
C27 Th1 C15 76.84(15)
C27 Th1 C16 96.92(16)
C27 Th1 C17 123.51(16)
C27 Th1 C18 117.09(16)
C27 Th1 C28 29.97(15)
C27 Th1 C29 57.49(17)
C28 Th1 C1 90.28(16)
C28 Th1 C2 109.59(16)
C28 Th1 C3 137.09(17)
C28 Th1 C4 131.14(17)
C28 Th1 C5 101.44(17)
C28 Th1 C15 88.24(17)
C28 Th1 C16 115.44(15)
C28 Th1 C17 132.41(16)
C28 Th1 C18 110.63(16)
C28 Th1 C29 27.52(16)
C29 Th1 C1 95.26(15)
C29 Th1 C2 102.47(15)
C29 Th1 C3 130.13(15)
C29 Th1 C15 99.12(15)
C29 Th1 C16 127.85(14)
C29 Th1 C18 99.98(16)

loop_
_geom_bond_atom_site_label_1
_geom_bond_atom_site_label_2
_geom_bond_distance
C1 C2 1.423(7)
C1 C5 1.411(7)
C1 C6 1.514(7)
C1 Th1 2.871(5)
C2 H2 0.9300
C2 C3 1.412(7)
C2 Th1 2.865(4)
C3 C4 1.417(6)
C3 C10 1.539(7)
C3 Th1 2.841(4)
C4 H4 0.9300
C4 C5 1.420(7)
C4 Th1 2.766(4)
C5 H5 0.9300
C5 Th1 2.769(5)
C6 C7 1.527(7)
C6 C8 1.529(7)
C6 C9 1.547(6)
C7 H7A 0.9600
C7 H7B 0.9600
C7 H7C 0.9600
C8 H8A 0.9600
C8 H8B 0.9600
C8 H8C 0.9600
C9 H9A 0.9600
C9 H9B 0.9600
C9 H9C 0.9600
C10 C11 1.546(6)
C10 C12 1.533(8)
C10 C13 1.535(8)
C11 H11A 0.9600
C11 H11B 0.9600
C11 H11C 0.9600
C12 H12A 0.9600
C12 H12B 0.9600
C12 H12C 0.9600
C13 H13A 0.9600
C13 H13B 0.9600
C13 H13C 0.9600
C14 C15 1.405(7)
C14 C18 1.419(7)
C14 C19 1.532(7)
C14 Th1 2.890(5)
C15 H15 0.9300
C15 C16 1.420(7)
C15 Th1 2.846(5)
C16 C17 1.411(7)
C16 C23 1.521(7)
C16 Th1 2.841(5)
C17 H17 0.9300
C17 C18 1.417(7)
C17 Th1 2.760(5)
C18 H18 0.9300
C18 Th1 2.796(5)
C19 C20 1.525(7)
C19 C21 1.538(8)
C19 C22 1.529(7)
C20 H20A 0.9600
C20 H20B 0.9600
C20 H20C 0.9600
C21 H21A 0.9600
C21 H21B 0.9600
C21 H21C 0.9600
C22 H22A 0.9600
C22 H22B 0.9600
C22 H22C 0.9600
C23 C24 1.528(8)
C23 C25 1.544(7)
C23 C26 1.536(6)
C24 H24A 0.9600
C24 H24B 0.9600
C24 H24C 0.9600
C25 H25A 0.9600
C25 H25B 0.9600
C25 H25C 0.9600
C26 H26A 0.9600
C26 H26B 0.9600
C26 H26C 0.9600
C27 C28 1.318(7)
C27 Si1 1.856(6)
C27 Th1 2.494(5)
C28 C29 1.287(7)
C28 Th1 2.590(5)
C29 C30 1.368(7)
C29 Th1 2.772(5)
C30 P1 1.768(5)
C30 Si2 1.883(5)
C31 H31A 0.9600
C31 H31B 0.9600
C31 H31C 0.9600
C31 Si1 1.849(6)
C32 H32A 0.9600
C32 H32B 0.9600
C32 H32C 0.9600
C32 Si1 1.863(5)
C33 H33A 0.9600
C33 H33B 0.9600
C33 H33C 0.9600
C33 Si1 1.870(5)
C34 H34A 0.9600
C34 H34B 0.9600
C34 H34C 0.9600
C34 Si2 2.21(4)
C35 H35A 0.9600
C35 H35B 0.9600
C35 H35C 0.9600
C35 Si2 1.81(12)
C36 H36A 0.9600
C36 H36B 0.9600
C36 H36C 0.9600
C36 Si2 1.66(4)
C34' H34D 0.9600
C34' H34E 0.9600
C34' H34F 0.9600
C34' Si2 1.828(7)
C35' H35D 0.9600
C35' H35E 0.9600
C35' H35F 0.9600
C35' Si2 1.85(2)
C36' H36D 0.9600
C36' H36E 0.9600
C36' H36F 0.9600
C36' Si2 1.902(9)
C37 C38 1.408(8)
C37 C42 1.426(7)
C37 P1 1.849(5)
C38 C39 1.406(7)
C38 C43 1.515(7)
C39 H39 0.9300
C39 C40 1.387(7)
C40 C41 1.394(7)
C40 C46 1.516(7)
C41 H41 0.9300
C41 C42 1.393(6)
C42 C49 1.515(8)
C43 H43 0.9800
C43 C44 1.537(8)
C43 C45 1.530(7)
C44 H44A 0.9600
C44 H44B 0.9600
C44 H44C 0.9600
C45 H45A 0.9600
C45 H45B 0.9600
C45 H45C 0.9600
C46 H46 0.9800
C46 C47 1.540(7)
C46 C48 1.520(7)
C47 H47A 0.9600
C47 H47B 0.9600
C47 H47C 0.9600
C48 H48A 0.9600
C48 H48B 0.9600
C48 H48C 0.9600
C49 H49 0.9800
C49 C50 1.529(8)
C49 C51 1.521(7)
C50 H50A 0.9600
C50 H50B 0.9600
C50 H50C 0.9600
C51 H51A 0.9600
C51 H51B 0.9600
C51 H51C 0.9600
P1 Th1 2.9938(14)

loop_
_geom_torsion_atom_site_label_1
_geom_torsion_atom_site_label_2
_geom_torsion_atom_site_label_3
_geom_torsion_atom_site_label_4
_geom_torsion
C1 C2 C3 C4 -1.8(5)
C1 C2 C3 C10 170.9(4)
C1 C2 C3 Th1 -68.4(3)
C2 C1 C5 C4 -1.8(5)
C2 C1 C5 Th1 68.2(3)
C2 C1 C6 C7 -171.4(4)
C2 C1 C6 C8 -48.8(6)
C2 C1 C6 C9 69.8(6)
C2 C3 C4 C5 0.6(5)
C2 C3 C4 Th1 -69.5(3)
C2 C3 C10 C11 -55.6(6)
C2 C3 C10 C12 -174.2(4)
C2 C3 C10 C13 63.6(6)
C3 C4 C5 C1 0.7(5)
C3 C4 C5 Th1 -72.3(3)
C4 C3 C10 C11 115.6(5)
C4 C3 C10 C12 -3.0(7)
C4 C3 C10 C13 -125.2(5)
C5 C1 C2 C3 2.2(5)
C5 C1 C2 Th1 -65.5(3)
C5 C1 C6 C7 19.8(7)
C5 C1 C6 C8 142.4(5)
C5 C1 C6 C9 -99.0(6)
C6 C1 C2 C3 -168.7(4)
C6 C1 C2 Th1 123.7(4)
C6 C1 C5 C4 168.7(4)
C6 C1 C5 Th1 -121.4(5)
C10 C3 C4 C5 -171.8(4)
C10 C3 C4 Th1 118.0(5)
C14 C15 C16 C17 -3.6(6)
C14 C15 C16 C23 165.8(5)
C14 C15 C16 Th1 -70.3(4)
C15 C14 C18 C17 -2.4(6)
C15 C14 C18 Th1 66.6(4)
C15 C14 C19 C20 -160.4(6)
C15 C14 C19 C21 81.5(7)
C15 C14 C19 C22 -37.0(8)
C15 C16 C17 C18 2.0(6)
C15 C16 C17 Th1 -69.2(4)
C15 C16 C23 C24 61.6(6)
C15 C16 C23 C25 -57.3(7)
C15 C16 C23 C26 -175.0(5)
C16 C17 C18 C14 0.2(6)
C16 C17 C18 Th1 -72.5(4)
C17 C16 C23 C24 -131.8(5)
C17 C16 C23 C25 109.4(6)
C17 C16 C23 C26 -8.4(8)
C18 C14 C15 C16 3.8(6)
C18 C14 C15 Th1 -65.1(4)
C18 C14 C19 C20 35.6(8)
C18 C14 C19 C21 -82.5(7)
C18 C14 C19 C22 159.0(5)
C19 C14 C15 C16 -163.0(5)
C19 C14 C15 Th1 128.1(6)
C19 C14 C18 C17 164.0(5)
C19 C14 C18 Th1 -127.0(6)
C23 C16 C17 C18 -166.6(5)
C23 C16 C17 Th1 122.2(5)
C27 C28 C29 Th1 0.0(14)
C28 C27 Si1 C31 30.0(7)
C28 C27 Si1 C32 149.7(6)
C28 C27 Si1 C33 -90.7(7)
C29 C30 P1 C37 -172.8(4)
C29 C30 P1 Th1 -8.4(4)
C29 C30 Si2 C34 72.0(12)
C29 C30 Si2 C35 179(3)
C29 C30 Si2 C36 -37.8(19)
C29 C30 Si2 C34' 41.7(6)
C29 C30 Si2 C35' 167.0(7)
C29 C30 Si2 C36' -75.2(6)
C37 C38 C39 C40 -0.5(7)
C37 C38 C43 C44 108.2(6)
C37 C38 C43 C45 -127.6(5)
C37 C42 C49 C50 141.2(5)
C37 C42 C49 C51 -93.3(5)
C38 C37 C42 C41 -2.2(7)
C38 C37 C42 C49 175.8(4)
C38 C37 P1 C30 89.9(5)
C38 C37 P1 Th1 -53.0(6)
C38 C39 C40 C41 -1.8(7)
C38 C39 C40 C46 179.5(4)
C39 C38 C43 C44 -70.1(6)
C39 C38 C43 C45 54.1(6)
C39 C40 C41 C42 2.1(7)
C39 C40 C46 C47 88.1(6)
C39 C40 C46 C48 -146.2(5)
C40 C41 C42 C37 -0.2(7)
C40 C41 C42 C49 -178.2(4)
C41 C40 C46 C47 -90.5(6)
C41 C40 C46 C48 35.2(6)
C41 C42 C49 C50 -40.8(6)
C41 C42 C49 C51 84.7(6)
C42 C37 C38 C39 2.5(7)
C42 C37 C38 C43 -175.8(4)
C42 C37 P1 C30 -90.7(4)
C42 C37 P1 Th1 126.4(4)
C43 C38 C39 C40 177.9(4)
C46 C40 C41 C42 -179.2(4)
P1 C30 Si2 C34 -117.9(12)
P1 C30 Si2 C35 -10(3)
P1 C30 Si2 C36 132.3(19)
P1 C30 Si2 C34' -148.2(5)
P1 C30 Si2 C35' -22.9(7)
P1 C30 Si2 C36' 94.9(5)
P1 C37 C38 C39 -178.1(3)
P1 C37 C38 C43 3.6(7)
P1 C37 C42 C41 178.4(3)
P1 C37 C42 C49 -3.6(6)
Si1 C27 C28 C29 177.2(11)
Si1 C27 C28 Th1 177.2(6)
Si2 C30 P1 C37 16.4(5)
Si2 C30 P1 Th1 -179.2(4)
Th1 C1 C2 C3 67.7(3)
Th1 C1 C5 C4 -69.9(3)
Th1 C1 C6 C7 -74.3(5)
Th1 C1 C6 C8 48.3(5)
Th1 C1 C6 C9 166.9(3)
Th1 C2 C3 C4 66.7(3)
Th1 C2 C3 C10 -120.6(4)
Th1 C3 C4 C5 70.1(3)
Th1 C3 C10 C11 -152.0(3)
Th1 C3 C10 C12 89.4(5)
Th1 C3 C10 C13 -32.8(6)
Th1 C4 C5 C1 73.0(3)
Th1 C14 C15 C16 68.9(4)
Th1 C14 C18 C17 -69.0(4)
Th1 C14 C19 C20 -61.8(6)
Th1 C14 C19 C21 -180.0(4)
Th1 C14 C19 C22 61.5(6)
Th1 C15 C16 C17 66.7(3)
Th1 C15 C16 C23 -123.9(5)
Th1 C16 C17 C18 71.2(4)
Th1 C16 C23 C24 -35.5(5)
Th1 C16 C23 C25 -154.4(3)
Th1 C16 C23 C26 87.8(5)
Th1 C17 C18 C14 72.7(4)
Th1 C27 C28 C29 -0.1(15)
Th1 C27 Si1 C31 -155.5(5)
Th1 C27 Si1 C32 -35.8(7)
Th1 C27 Si1 C33 83.8(6)
Th1 C29 C30 P1 9.6(4)
Th1 C29 C30 Si2 -178.1(2)
